data_1505141
loop_
_publ_author_name
'Furukawa, Daisuke'
'Matsumoto, Akikazu'

_publ_section_title
;
 Reaction Mechanism Based on X-ray Crystal Structure Analysis during the
 Solid-State Polymerization of Muconic Esters
;
_journal_issue 17
_journal_name_full Macromolecules
_journal_page_first 6048
_journal_paper_doi 10.1021/ma070802f
_journal_volume 40
_journal_year 2007
_chemical_formula_moiety 'C22 H22 O6'
_chemical_formula_sum 'C22 H22 O6'
_chemical_formula_weight 382.40
_chemical_name_systematic
; 
 ? 
;
_space_group_IT_number 15
_symmetry_cell_setting monoclinic
_symmetry_space_group_name_Hall '-C 2yc'
_symmetry_space_group_name_H-M 'C 1 2/c 1'
_atom_sites_solution_hydrogens geom
_atom_sites_solution_primary direct
_atom_sites_solution_secondary difmap
_audit_creation_method SHELXL-97
_cell_angle_alpha 90.00
_cell_angle_beta 98.357(6)
_cell_angle_gamma 90.00
_cell_formula_units_Z 4
_cell_length_a 34.738(5)
_cell_length_b 5.7074(5)
_cell_length_c 9.4062(12)
_cell_measurement_reflns_used 4951
_cell_measurement_temperature 123(2)
_cell_measurement_theta_max 27.4
_cell_measurement_theta_min 4.0
_cell_volume 1845.1(4)
_computing_cell_refinement PROCESS-AUTO
_computing_data_collection PROCESS-AUTO
_computing_data_reduction CrystalStructure
_computing_publication_material 'CrystalStructure 3.8'
_computing_structure_refinement 'SHELXL-97 (Sheldrick, 1997)'
_computing_structure_solution SIR92
_diffrn_ambient_temperature 296(2)
_diffrn_detector_area_resol_mean 10.00
_diffrn_measured_fraction_theta_full 0.992
_diffrn_measured_fraction_theta_max 0.992
_diffrn_measurement_device_type 'Rigaku RAXIS-RAPID'
_diffrn_measurement_method \w
_diffrn_radiation_monochromator graphite
_diffrn_radiation_source 'fine-focus sealed tube'
_diffrn_radiation_type MoK\a
_diffrn_radiation_wavelength 0.71075
_diffrn_reflns_av_R_equivalents 0.0460
_diffrn_reflns_av_sigmaI/netI 0.0268
_diffrn_reflns_limit_h_max 44
_diffrn_reflns_limit_h_min -44
_diffrn_reflns_limit_k_max 6
_diffrn_reflns_limit_k_min -7
_diffrn_reflns_limit_l_max 12
_diffrn_reflns_limit_l_min -12
_diffrn_reflns_number 8453
_diffrn_reflns_theta_full 27.48
_diffrn_reflns_theta_max 27.48
_diffrn_reflns_theta_min 3.56
_exptl_absorpt_coefficient_mu 0.100
_exptl_absorpt_correction_T_max 0.9901
_exptl_absorpt_correction_T_min 0.9901
_exptl_absorpt_correction_type none
_exptl_crystal_colour colorless
_exptl_crystal_density_diffrn 1.377
_exptl_crystal_density_method 'not measured'
_exptl_crystal_description block
_exptl_crystal_F_000 808
_exptl_crystal_size_max 0.10
_exptl_crystal_size_mid 0.10
_exptl_crystal_size_min 0.10
_refine_diff_density_max 0.632
_refine_diff_density_min -0.748
_refine_diff_density_rms 0.284
_refine_ls_extinction_method none
_refine_ls_goodness_of_fit_ref 1.098
_refine_ls_hydrogen_treatment constr
_refine_ls_matrix_type full
_refine_ls_number_parameters 129
_refine_ls_number_reflns 2109
_refine_ls_number_restraints 0
_refine_ls_restrained_S_all 1.098
_refine_ls_R_factor_all 0.0544
_refine_ls_R_factor_gt 0.0450
_refine_ls_shift/su_max 0.001
_refine_ls_shift/su_mean 0.000
_refine_ls_structure_factor_coef Fsqd
_refine_ls_weighting_details 'calc w=1/[\s^2^(Fo^2^)+(0.0827P)^2^+1.1693P] where P=(Fo^2^+2Fc^2^)/3'
_refine_ls_weighting_scheme calc
_refine_ls_wR_factor_gt 0.1251
_refine_ls_wR_factor_ref 0.1375
_reflns_number_gt 1955
_reflns_number_total 2109
_reflns_threshold_expression >2sigma(I)
_cod_data_source_file ma070802fsi20070626_070108.cif
_cod_data_source_block poly(EE-MeO)
_cod_database_code 1505141

loop_
_symmetry_equiv_pos_as_xyz
'x, y, z'
'-x, y, -z+1/2'
'x+1/2, y+1/2, z'
'-x+1/2, y+1/2, -z+1/2'
'-x, -y, -z'
'x, -y, z-1/2'
'-x+1/2, -y+1/2, -z'
'x+1/2, -y+1/2, z-1/2'

loop_
_atom_site_label
_atom_site_type_symbol
_atom_site_fract_x
_atom_site_fract_y
_atom_site_fract_z
_atom_site_U_iso_or_equiv
_atom_site_adp_type
_atom_site_occupancy
_atom_site_symmetry_multiplicity
_atom_site_calc_flag
_atom_site_refinement_flags
O1 O 0.53930(3) 0.48364(19) 0.68509(11) 0.0329(3) Uani 1 1 d .
O2 O 0.57197(3) 0.24120(16) 0.84726(9) 0.0214(2) Uani 1 1 d .
O3 O 0.71644(3) 0.19030(17) 1.34703(10) 0.0246(3) Uani 1 1 d .
C1 C 0.50051(3) 0.0925(2) 0.54245(12) 0.0185(3) Uani 1 1 d .
H1 H 0.4909 0.2340 0.5032 0.022 Uiso 1 1 calc R
C2 C 0.51660(3) 0.0845(2) 0.70055(11) 0.0173(3) Uani 1 1 d .
H2 H 0.5319 -0.0594 0.7193 0.021 Uiso 1 1 calc R
C3 C 0.54331(3) 0.2927(2) 0.73994(12) 0.0190(3) Uani 1 1 d .
C4 C 0.59486(4) 0.4409(2) 0.90413(14) 0.0238(3) Uani 1 1 d .
H3 H 0.5782 0.5553 0.9414 0.029 Uiso 1 1 calc R
H4 H 0.6068 0.5146 0.8284 0.029 Uiso 1 1 calc R
C5 C 0.62587(4) 0.3597(2) 1.02225(12) 0.0204(3) Uani 1 1 d .
C6 C 0.62288(4) 0.1584(2) 1.10249(13) 0.0224(3) Uani 1 1 d .
H5 H 0.6009 0.0645 1.0825 0.027 Uiso 1 1 calc R
C7 C 0.65243(4) 0.0938(2) 1.21320(13) 0.0216(3) Uani 1 1 d .
H6 H 0.6501 -0.0419 1.2660 0.026 Uiso 1 1 calc R
C8 C 0.68537(4) 0.2353(2) 1.24336(13) 0.0201(3) Uani 1 1 d .
C9 C 0.68844(4) 0.4401(2) 1.16462(13) 0.0219(3) Uani 1 1 d .
H7 H 0.7102 0.5358 1.1855 0.026 Uiso 1 1 calc R
C10 C 0.65899(4) 0.5000(2) 1.05543(13) 0.0219(3) Uani 1 1 d .
H8 H 0.6612 0.6363 1.0030 0.026 Uiso 1 1 calc R
C11 C 0.71490(4) -0.0183(3) 1.43049(15) 0.0269(3) Uani 1 1 d .
H9 H 0.6916 -0.0179 1.4741 0.032 Uiso 1 1 calc R
H10 H 0.7371 -0.0240 1.5041 0.032 Uiso 1 1 calc R
H11 H 0.7150 -0.1529 1.3693 0.032 Uiso 1 1 calc R

loop_
_atom_site_aniso_label
_atom_site_aniso_U_11
_atom_site_aniso_U_22
_atom_site_aniso_U_33
_atom_site_aniso_U_23
_atom_site_aniso_U_13
_atom_site_aniso_U_12
O1 0.0366(6) 0.0262(5) 0.0307(5) 0.0098(4) -0.0126(4) -0.0067(4)
O2 0.0219(5) 0.0224(5) 0.0178(4) 0.0009(3) -0.0047(3) -0.0017(3)
O3 0.0213(5) 0.0297(5) 0.0210(5) 0.0035(4) -0.0034(3) -0.0005(4)
C1 0.0203(6) 0.0223(6) 0.0123(5) 0.0023(4) -0.0001(4) 0.0015(4)
C2 0.0204(6) 0.0192(6) 0.0115(5) 0.0002(4) -0.0004(4) 0.0013(4)
C3 0.0205(6) 0.0233(6) 0.0127(5) 0.0016(4) 0.0005(4) 0.0006(4)
C4 0.0250(6) 0.0223(6) 0.0218(6) 0.0020(5) -0.0044(5) -0.0042(5)
C5 0.0205(6) 0.0240(6) 0.0160(5) -0.0011(5) 0.0002(4) -0.0007(4)
C6 0.0200(6) 0.0258(6) 0.0204(6) 0.0007(5) 0.0002(4) -0.0036(5)
C7 0.0228(6) 0.0237(6) 0.0179(6) 0.0025(5) 0.0016(4) -0.0017(5)
C8 0.0190(6) 0.0257(6) 0.0151(5) -0.0021(5) 0.0006(4) 0.0015(5)
C9 0.0206(6) 0.0254(6) 0.0192(6) -0.0023(5) 0.0010(4) -0.0043(5)
C10 0.0252(6) 0.0224(6) 0.0174(6) 0.0011(5) 0.0011(5) -0.0035(5)
C11 0.0266(7) 0.0297(7) 0.0230(6) 0.0041(5) -0.0016(5) 0.0040(5)

loop_
_atom_type_symbol
_atom_type_description
_atom_type_scat_dispersion_real
_atom_type_scat_dispersion_imag
_atom_type_scat_source
C C 0.0033 0.0016 'International Tables Vol C Tables 4.2.6.8 and 6.1.1.4'
H H 0.0000 0.0000 'International Tables Vol C Tables 4.2.6.8 and 6.1.1.4'
O O 0.0106 0.0060 'International Tables Vol C Tables 4.2.6.8 and 6.1.1.4'

loop_
_geom_angle_atom_site_label_1
_geom_angle_atom_site_label_2
_geom_angle_atom_site_label_3
_geom_angle
_geom_angle_site_symmetry_1
_geom_angle_site_symmetry_3
C3 O2 C4 114.37(10) . .
C8 O3 C11 117.27(10) . .
C1 C1 C2 122.99(14) 5_656 .
C1 C2 C3 109.98(9) . .
C1 C2 C2 112.41(11) . 2_656
C3 C2 C2 109.12(8) . 2_656
O1 C3 O2 123.13(12) . .
O1 C3 C2 125.05(11) . .
O2 C3 C2 111.80(10) . .
O2 C4 C5 109.05(10) . .
C6 C5 C10 118.48(11) . .
C6 C5 C4 123.72(11) . .
C10 C5 C4 117.77(11) . .
C5 C6 C7 121.17(12) . .
C8 C7 C6 119.30(12) . .
O3 C8 C7 125.03(12) . .
O3 C8 C9 114.94(11) . .
C7 C8 C9 120.02(11) . .
C10 C9 C8 119.70(11) . .
C9 C10 C5 121.31(12) . .

loop_
_geom_bond_atom_site_label_1
_geom_bond_atom_site_label_2
_geom_bond_distance
_geom_bond_site_symmetry_2
O1 C3 1.2049(16) .
O2 C3 1.3435(14) .
O2 C4 1.4471(15) .
O3 C8 1.3696(14) .
O3 C11 1.4314(16) .
C1 C1 1.321(2) 5_656
C1 C2 1.5114(14) .
C2 C3 1.5200(17) .
C2 C2 1.584(2) 2_656
C4 C5 1.5039(16) .
C5 C6 1.3872(18) .
C5 C10 1.3992(17) .
C6 C7 1.4010(17) .
C7 C8 1.3956(18) .
C8 C9 1.3961(18) .
C9 C10 1.3831(17) .
